data_4120456
loop_
_publ_author_name
'Lips, Felicitas'
'Fettinger, James C.'
'Mansikkam\"aki, Akseli'
'Tuononen, Heikki M.'
'Power, Philip P.'

_publ_section_title
;
 Reversible Complexation of Ethylene by a Silylene under Ambient
 Conditions.
;
_journal_issue 2
_journal_name_full 'Journal of the American Chemical Society'
_journal_page_first 634
_journal_page_last 637
_journal_paper_doi 10.1021/ja411951y
_journal_volume 136
_journal_year 2014
_chemical_formula_moiety 'C55 H58 S2 Si, C7 H8'
_chemical_formula_sum 'C62 H66 S2 Si'
_chemical_formula_weight 903.35
_chemical_name_systematic
; 
 ? 
;
_space_group_crystal_system monoclinic
_space_group_IT_number 13
_space_group_name_Hall '-P 2yac'
_space_group_name_H-M_alt 'P 1 2/n 1'
_symmetry_space_group_name_Hall '-P 2yac'
_symmetry_space_group_name_H-M 'P 1 2/n 1'
_atom_sites_solution_hydrogens geom
_audit_creation_method SHELXL-2013
_cell_angle_alpha 90
_cell_angle_beta 110.7929(16)
_cell_angle_gamma 90
_cell_formula_units_Z 2
_cell_length_a 11.2065(12)
_cell_length_b 19.850(2)
_cell_length_c 12.2681(13)
_cell_measurement_reflns_used 9693
_cell_measurement_temperature 90(2)
_cell_measurement_theta_max 30.56
_cell_measurement_theta_min 2.35
_cell_volume 2551.3(5)
_computing_cell_refinement 'SAINT (8.27b) (Bruker, 2012)'
_computing_data_collection 'Apex2 (2013.6-2) (Bruker, 2013)'
_computing_data_reduction 'SAINT (8.27b) (Bruker, 2012)'
_computing_molecular_graphics 'Bruker SHELXTL'
_computing_publication_material 'Bruker SHELXTL'
_computing_structure_refinement 'SHELXL-2013 (Sheldrick, 2013)'
_computing_structure_solution 'SHELXT (Sheldrick, 2013)'
_diffrn_ambient_temperature 90(2)
_diffrn_measured_fraction_theta_full 1.000
_diffrn_measured_fraction_theta_max 1.000
_diffrn_measurement_device_type 'Bruker APEX-II CCD'
_diffrn_measurement_method '\f and \w scans'
_diffrn_radiation_type MoK\a
_diffrn_radiation_wavelength 0.71073
_diffrn_reflns_av_R_equivalents 0.0245
_diffrn_reflns_av_unetI/netI 0.0190
_diffrn_reflns_Laue_measured_fraction_full 1.000
_diffrn_reflns_Laue_measured_fraction_max 1.000
_diffrn_reflns_limit_h_max 14
_diffrn_reflns_limit_h_min -14
_diffrn_reflns_limit_k_max 25
_diffrn_reflns_limit_k_min -25
_diffrn_reflns_limit_l_max 15
_diffrn_reflns_limit_l_min -15
_diffrn_reflns_number 22915
_diffrn_reflns_point_group_measured_fraction_full 1.000
_diffrn_reflns_point_group_measured_fraction_max 1.000
_diffrn_reflns_theta_full 25.242
_diffrn_reflns_theta_max 27.500
_diffrn_reflns_theta_min 2.051
_diffrn_source 'Sealed tube'
_exptl_absorpt_coefficient_mu 0.167
_exptl_absorpt_correction_T_max 0.9477
_exptl_absorpt_correction_T_min 0.7862
_exptl_absorpt_correction_type multi-scan
_exptl_absorpt_process_details 'SADABS 2012/1 (Sheldrick, 2012)'
_exptl_crystal_colour Colorless
_exptl_crystal_density_diffrn 1.176
_exptl_crystal_description Rod
_exptl_crystal_F_000 968
_exptl_crystal_size_max 0.845
_exptl_crystal_size_mid 0.194
_exptl_crystal_size_min 0.142
_refine_diff_density_max 0.558
_refine_diff_density_min -0.436
_refine_diff_density_rms 0.063
_refine_ls_extinction_coef 0.0011(4)
_refine_ls_extinction_expression Fc^*^=kFc[1+0.001xFc^2^\l^3^/sin(2\q)]^-1/4^
_refine_ls_extinction_method SHELXL
_refine_ls_goodness_of_fit_ref 1.163
_refine_ls_hydrogen_treatment constr
_refine_ls_matrix_type full
_refine_ls_number_parameters 327
_refine_ls_number_reflns 5865
_refine_ls_number_restraints 37
_refine_ls_restrained_S_all 1.170
_refine_ls_R_factor_all 0.0744
_refine_ls_R_factor_gt 0.0702
_refine_ls_shift/su_max 0.000
_refine_ls_shift/su_mean 0.000
_refine_ls_structure_factor_coef Fsqd
_refine_ls_weighting_details 'w=1/[\s^2^(Fo^2^)+(0.0167P)^2^+5.1299P] where P=(Fo^2^+2Fc^2^)/3'
_refine_ls_weighting_scheme calc
_refine_ls_wR_factor_gt 0.1506
_refine_ls_wR_factor_ref 0.1527
_reflns_Friedel_coverage 0.000
_reflns_number_gt 5420
_reflns_number_total 5865
_reflns_threshold_expression 'I > 2\s(I)'
_cod_data_source_file ja411951y_si_002.cif
_cod_data_source_block fl122fmi
_cod_depositor_comments
;
The following automatic conversions were performed:

'_exptl_absorpt_correction_type' value 'Multi-scan' changed to
'multi-scan' according to
/usr/data/users/saulius/automatic-downloads/current/ACS/lib/dictionaries/cif_core.dic
dictionary named 'cif_core.dic' version 2.4.2 from 2011-04-26.

Automatic conversion script
Id: cif_fix_values 2281 2013-09-26 08:29:07Z andrius 
;
_cod_original_cell_volume 2551.2(5)
_cod_database_code 4120456
_shelx_space_group_comment
; 
The symmetry employed for this shelxl refinement is uniquely defined 
by the following loop, which should always be used as a source of 
symmetry information in preference to the above space-group names. 
They are only intended as comments. 
;
_shelx_estimated_absorpt_t_min 0.872
_shelx_estimated_absorpt_t_max 0.977
_shelxl_version_number 2013-4

loop_
_space_group_symop_operation_xyz
'x, y, z'
'-x+1/2, y, -z+1/2'
'-x, -y, -z'
'x-1/2, -y, z-1/2'

loop_
_atom_site_label
_atom_site_type_symbol
_atom_site_fract_x
_atom_site_fract_y
_atom_site_fract_z
_atom_site_U_iso_or_equiv
_atom_site_adp_type
_atom_site_occupancy
_atom_site_site_symmetry_order
_atom_site_calc_flag
_atom_site_refinement_flags_posn
_atom_site_refinement_flags_adp
_atom_site_refinement_flags_occupancy
_atom_site_disorder_assembly
_atom_site_disorder_group
S1 S 0.17029(5) 0.30362(3) 0.09431(5) 0.02514(16) Uani 1 1 d . . . . .
Si1 Si 0.2500 0.24676(5) 0.2500 0.0230(2) Uani 1 2 d S T P . .
C1 C 0.0007(2) 0.30287(17) 0.0589(2) 0.0326(6) Uani 1 1 d . . . . .
C2 C -0.0753(3) 0.2753(2) -0.0498(2) 0.0424(8) Uani 1 1 d . . . . .
C3 C -0.2081(3) 0.2798(3) -0.0837(3) 0.0706(15) Uani 1 1 d . . . . .
H3 H -0.2604 0.2606 -0.1558 0.085 Uiso 1 1 calc R U . . .
C4 C -0.2647(3) 0.3116(3) -0.0143(3) 0.0842(18) Uani 1 1 d . . . . .
H4 H -0.3551 0.3150 -0.0394 0.101 Uiso 1 1 calc R U . . .
C5 C -0.1892(3) 0.3386(3) 0.0920(3) 0.0660(13) Uani 1 1 d . . . . .
H5 H -0.2285 0.3601 0.1397 0.079 Uiso 1 1 calc R U . . .
C6 C -0.0565(2) 0.33466(19) 0.1300(2) 0.0392(7) Uani 1 1 d . . . . .
C7 C -0.0215(3) 0.24190(18) -0.1325(2) 0.0390(7) Uani 1 1 d . . . . .
C8 C 0.0343(2) 0.28109(17) -0.1968(2) 0.0353(7) Uani 1 1 d . . . . .
C9 C 0.0790(3) 0.2492(2) -0.2767(2) 0.0425(8) Uani 1 1 d . . . . .
H9 H 0.1194 0.2758 -0.3181 0.051 Uiso 1 1 calc R U . . .
C10 C 0.0670(3) 0.1810(2) -0.2979(3) 0.0538(9) Uani 1 1 d . . . . .
C11 C 0.0093(4) 0.1438(2) -0.2350(3) 0.0680(12) Uani 1 1 d . . . . .
H11 H -0.0003 0.0966 -0.2478 0.082 Uiso 1 1 calc R U . . .
C12 C -0.0354(4) 0.1733(2) -0.1530(3) 0.0582(11) Uani 1 1 d . . . . .
C13 C 0.0419(4) 0.35566(19) -0.1850(3) 0.0518(9) Uani 1 1 d . . . . .
H13A H 0.0621 0.3751 -0.2498 0.078 Uiso 1 1 calc R U . . .
H13B H 0.1088 0.3678 -0.1110 0.078 Uiso 1 1 calc R U . . .
H13C H -0.0403 0.3733 -0.1863 0.078 Uiso 1 1 calc R U . . .
C14 C 0.1153(5) 0.1485(3) -0.3859(3) 0.0788(14) Uani 1 1 d . . . . .
H14A H 0.1633 0.1076 -0.3522 0.118 Uiso 1 1 calc R U . . .
H14B H 0.1712 0.1801 -0.4064 0.118 Uiso 1 1 calc R U . . .
H14C H 0.0428 0.1367 -0.4562 0.118 Uiso 1 1 calc R U . . .
C15 C -0.0986(6) 0.1281(3) -0.0886(4) 0.099(2) Uani 1 1 d . . . . .
H15A H -0.0941 0.1497 -0.0155 0.149 Uiso 1 1 calc R U . . .
H15B H -0.0541 0.0847 -0.0716 0.149 Uiso 1 1 calc R U . . .
H15C H -0.1882 0.1207 -0.1375 0.149 Uiso 1 1 calc R U . . .
C16 C 0.0146(2) 0.36820(17) 0.2438(2) 0.0344(7) Uani 1 1 d . . . . .
C17 C 0.0177(2) 0.33722(17) 0.3485(2) 0.0346(7) Uani 1 1 d . . . . .
C18 C 0.0718(2) 0.37267(17) 0.4527(2) 0.0356(7) Uani 1 1 d . . . . .
H18 H 0.0747 0.3519 0.5234 0.043 Uiso 1 1 calc R U . . .
C19 C 0.1216(3) 0.43705(17) 0.4572(3) 0.0405(7) Uani 1 1 d . . . . .
C20 C 0.1171(3) 0.46624(17) 0.3522(3) 0.0454(8) Uani 1 1 d . . . . .
H20 H 0.1508 0.5102 0.3532 0.054 Uiso 1 1 calc R U . . .
C21 C 0.0648(3) 0.43280(17) 0.2467(3) 0.0400(7) Uani 1 1 d . . . . .
C22 C -0.0361(3) 0.2677(2) 0.3488(3) 0.0492(9) Uani 1 1 d . . . . .
H22A H -0.0089 0.2508 0.4290 0.074 Uiso 1 1 calc R U . . .
H22B H -0.0049 0.2374 0.3017 0.074 Uiso 1 1 calc R U . . .
H22C H -0.1295 0.2696 0.3158 0.074 Uiso 1 1 calc R U . . .
C23 C 0.1774(3) 0.4751(2) 0.5705(3) 0.0534(9) Uani 1 1 d . . . . .
H23A H 0.1355 0.5191 0.5633 0.080 Uiso 1 1 calc R U . . .
H23B H 0.2691 0.4817 0.5886 0.080 Uiso 1 1 calc R U . . .
H23C H 0.1640 0.4494 0.6333 0.080 Uiso 1 1 calc R U . . .
C24 C 0.0578(4) 0.46745(19) 0.1344(3) 0.0545(10) Uani 1 1 d . . . . .
H24A H 0.0880 0.5140 0.1513 0.082 Uiso 1 1 calc R U . . .
H24B H -0.0308 0.4675 0.0800 0.082 Uiso 1 1 calc R U . . .
H24C H 0.1115 0.4433 0.0995 0.082 Uiso 1 1 calc R U . . .
C31 C 0.3599(9) 0.1704(4) 0.2730(7) 0.0293(19) Uiso 0.33 1 d D . P A -1
H31 H 0.4377 0.1712 0.3454 0.035 Uiso 0.33 1 calc R U P A -1
C32 C 0.2298(9) 0.1599(4) 0.2921(8) 0.034(2) Uiso 0.33 1 d D . P A -1
H32 H 0.2356 0.1533 0.3747 0.040 Uiso 0.33 1 calc R U P A -1
C33 C 0.1685(9) 0.1017(4) 0.2072(7) 0.047(2) Uiso 0.33 1 d D . P A -1
H33 H 0.0743 0.0957 0.1857 0.057 Uiso 0.33 1 calc R U P A -1
C34 C 0.2158(9) 0.1151(5) 0.1053(7) 0.043(2) Uiso 0.33 1 d D . P A -1
H34A H 0.1849 0.1586 0.0658 0.052 Uiso 0.33 1 calc R U P A -1
H34B H 0.1944 0.0780 0.0475 0.052 Uiso 0.33 1 calc R U P A -1
C35 C 0.3592(9) 0.1168(4) 0.1815(7) 0.042(2) Uiso 0.33 1 d D . P A -1
H35 H 0.4212 0.1230 0.1404 0.051 Uiso 0.33 1 calc R U P A -1
C36 C 0.3678(10) 0.0501(5) 0.2500(9) 0.045(2) Uiso 0.33 1 d D . P A -1
H36 H 0.4391 0.0206 0.2754 0.055 Uiso 0.33 1 calc R U P A -1
C37 C 0.2526(11) 0.0410(4) 0.2677(9) 0.036(2) Uiso 0.33 1 d D . P A -1
H37 H 0.2306 0.0052 0.3083 0.043 Uiso 0.33 1 calc R U P A -1
C41 C 0.3181(14) 0.1609(6) 0.2724(11) 0.017(3) Uiso 0.17 1 d D . P A -2
H41 H 0.3957 0.1543 0.3438 0.020 Uiso 0.17 1 calc R U P A -2
C42 C 0.1874(14) 0.1659(6) 0.2931(12) 0.017(3) Uiso 0.17 1 d D . P A -2
H42 H 0.1919 0.1628 0.3758 0.021 Uiso 0.17 1 calc R U P A -2
C43 C 0.1109(13) 0.1098(6) 0.2094(11) 0.024(3) Uiso 0.17 1 d D . P A -2
H43 H 0.0169 0.1088 0.1925 0.029 Uiso 0.17 1 calc R U P A -2
C44 C 0.1533(13) 0.1187(7) 0.1034(10) 0.023(3) Uiso 0.17 1 d D . P A -2
H44A H 0.1349 0.1643 0.0687 0.028 Uiso 0.17 1 calc R U P A -2
H44B H 0.1173 0.0839 0.0428 0.028 Uiso 0.17 1 calc R U P A -2
C45 C 0.2968(12) 0.1076(6) 0.1744(10) 0.020(3) Uiso 0.17 1 d D . P A -2
H45 H 0.3564 0.1090 0.1302 0.024 Uiso 0.17 1 calc R U P A -2
C46 C 0.3020(19) 0.0424(7) 0.2511(14) 0.014(3) Uiso 0.17 1 d D . P A -2
H46 H 0.3674 0.0094 0.2773 0.017 Uiso 0.17 1 calc R U P A -2
C47 C 0.188(2) 0.0457(9) 0.2702(18) 0.032(5) Uiso 0.17 1 d D . P A -2
H47 H 0.1607 0.0138 0.3139 0.038 Uiso 0.17 1 calc R U P A -2
C51 C 0.7471(7) 0.0592(3) 0.3140(5) 0.054(2) Uiso 0.35 1 d DG U P B -1
C52 C 0.7846(7) 0.1210(3) 0.2836(5) 0.062(3) Uiso 0.35 1 d DG . P B -1
H52 H 0.8255 0.1532 0.3423 0.074 Uiso 0.35 1 calc R U P B -1
C53 C 0.7621(7) 0.1358(3) 0.1672(6) 0.063(3) Uiso 0.35 1 d G . P B -1
H53 H 0.7877 0.1781 0.1464 0.076 Uiso 0.35 1 calc R U P B -1
C54 C 0.7021(8) 0.0888(4) 0.0813(5) 0.061(3) Uiso 0.35 1 d G . P B -1
H54 H 0.6868 0.0989 0.0017 0.073 Uiso 0.35 1 calc R U P B -1
C55 C 0.6647(8) 0.0270(4) 0.1117(5) 0.083(4) Uiso 0.35 1 d G U P B -1
H55 H 0.6237 -0.0052 0.0530 0.099 Uiso 0.35 1 calc R U P B -1
C56 C 0.6872(8) 0.0122(3) 0.2281(6) 0.076(4) Uiso 0.35 1 d DG . P B -1
H56 H 0.6616 -0.0301 0.2489 0.091 Uiso 0.35 1 calc R U P B -1
C57 C 0.7653(11) 0.0446(5) 0.4370(7) 0.060(3) Uiso 0.35 1 d D . P B -1
H57A H 0.7950 0.0853 0.4840 0.090 Uiso 0.35 1 calc R U P B -1
H57B H 0.8289 0.0088 0.4661 0.090 Uiso 0.35 1 calc R U P B -1
H57C H 0.6841 0.0300 0.4425 0.090 Uiso 0.35 1 calc R U P B -1
C61 C 0.7798(16) 0.0719(10) 0.3634(14) 0.062(4) Uiso 0.15 1 d DG U P C -2
C62 C 0.6529(15) 0.0555(12) 0.3027(16) 0.078(14) Uiso 0.15 1 d DG . P C -2
H62 H 0.5936 0.0543 0.3421 0.094 Uiso 0.15 1 calc R U P C -2
C63 C 0.6126(17) 0.0409(9) 0.1843(16) 0.053(6) Uiso 0.15 1 d G . P C -2
H63 H 0.5258 0.0297 0.1428 0.063 Uiso 0.15 1 calc R U P C -2
C64 C 0.699(2) 0.0427(12) 0.1266(15) 0.082(4) Uiso 0.15 1 d G U P C -2
H64 H 0.6717 0.0327 0.0457 0.099 Uiso 0.15 1 calc R U P C -2
C65 C 0.826(2) 0.0591(15) 0.1874(18) 0.092(18) Uiso 0.15 1 d G . P C -2
H65 H 0.8854 0.0603 0.1480 0.111 Uiso 0.15 1 calc R U P C -2
C66 C 0.8665(16) 0.0737(11) 0.3058(17) 0.071(8) Uiso 0.15 1 d DG . P C -2
H66 H 0.9532 0.0849 0.3473 0.085 Uiso 0.15 1 calc R U P C -2
C67 C 0.834(2) 0.0377(15) 0.4848(16) 0.071(8) Uiso 0.15 1 d D . P C -2
H67A H 0.8374 0.0705 0.5454 0.106 Uiso 0.15 1 calc R U P C -2
H67B H 0.9205 0.0210 0.4978 0.106 Uiso 0.15 1 calc R U P C -2
H67C H 0.7791 -0.0001 0.4878 0.106 Uiso 0.15 1 calc R U P C -2

loop_
_atom_site_aniso_label
_atom_site_aniso_U_11
_atom_site_aniso_U_22
_atom_site_aniso_U_33
_atom_site_aniso_U_23
_atom_site_aniso_U_13
_atom_site_aniso_U_12
S1 0.0148(3) 0.0433(4) 0.0151(3) 0.0065(2) 0.0026(2) -0.0021(2)
Si1 0.0267(5) 0.0224(5) 0.0159(4) 0.000 0.0028(3) 0.000
C1 0.0155(11) 0.0630(19) 0.0165(11) 0.0083(12) 0.0022(9) -0.0022(12)
C2 0.0214(12) 0.087(2) 0.0166(12) 0.0003(14) 0.0043(10) -0.0102(14)
C3 0.0210(14) 0.167(5) 0.0207(14) -0.009(2) 0.0031(11) -0.015(2)
C4 0.0175(14) 0.206(6) 0.0255(15) -0.006(2) 0.0034(12) -0.001(2)
C5 0.0227(14) 0.153(4) 0.0220(14) 0.0024(19) 0.0073(12) 0.014(2)
C6 0.0208(12) 0.078(2) 0.0167(12) 0.0107(13) 0.0044(10) 0.0058(13)
C7 0.0231(12) 0.073(2) 0.0172(12) -0.0025(13) 0.0024(10) -0.0137(13)
C8 0.0197(12) 0.066(2) 0.0153(11) 0.0091(12) 0.0005(9) 0.0004(12)
C9 0.0264(13) 0.080(2) 0.0182(12) 0.0064(14) 0.0047(10) 0.0000(14)
C10 0.0481(19) 0.082(3) 0.0257(15) -0.0133(16) 0.0063(14) -0.0050(18)
C11 0.086(3) 0.073(3) 0.0404(19) -0.0231(19) 0.017(2) -0.028(2)
C12 0.064(2) 0.078(3) 0.0290(16) -0.0126(16) 0.0129(15) -0.038(2)
C13 0.058(2) 0.068(2) 0.0306(16) 0.0165(16) 0.0164(15) 0.0074(18)
C14 0.081(3) 0.116(4) 0.0346(19) -0.023(2) 0.0147(19) 0.009(3)
C15 0.144(5) 0.108(4) 0.059(3) -0.032(3) 0.053(3) -0.087(4)
C16 0.0208(12) 0.0631(19) 0.0197(12) 0.0084(12) 0.0078(9) 0.0149(12)
C17 0.0175(11) 0.066(2) 0.0216(12) 0.0084(12) 0.0082(9) 0.0087(12)
C18 0.0242(12) 0.064(2) 0.0207(12) 0.0080(12) 0.0106(10) 0.0146(13)
C19 0.0354(15) 0.0559(19) 0.0339(15) 0.0016(14) 0.0168(12) 0.0202(14)
C20 0.0530(19) 0.0430(17) 0.0476(18) 0.0065(14) 0.0269(16) 0.0184(15)
C21 0.0411(16) 0.0489(18) 0.0348(15) 0.0160(13) 0.0193(13) 0.0238(14)
C22 0.0353(16) 0.090(3) 0.0252(14) 0.0029(15) 0.0143(12) -0.0184(17)
C23 0.051(2) 0.066(2) 0.0461(19) -0.0106(17) 0.0204(16) 0.0164(17)
C24 0.071(2) 0.056(2) 0.0446(18) 0.0254(16) 0.0307(18) 0.0295(19)

loop_
_atom_type_symbol
_atom_type_description
_atom_type_scat_dispersion_real
_atom_type_scat_dispersion_imag
_atom_type_scat_source
C C 0.0033 0.0016 'International Tables Vol C Tables 4.2.6.8 and 6.1.1.4'
H H 0.0000 0.0000 'International Tables Vol C Tables 4.2.6.8 and 6.1.1.4'
Si Si 0.0817 0.0704 'International Tables Vol C Tables 4.2.6.8 and 6.1.1.4'
S S 0.1246 0.1234 'International Tables Vol C Tables 4.2.6.8 and 6.1.1.4'

loop_
_geom_angle_atom_site_label_1
_geom_angle_atom_site_label_2
_geom_angle_atom_site_label_3
_geom_angle
_geom_angle_site_symmetry_1
_geom_angle_site_symmetry_3
C1 S1 Si1 106.55(9) . .
C41 Si1 C42 49.7(5) . .
C32 Si1 C31 49.5(3) . .
C32 Si1 S1 107.5(3) . 2
C41 Si1 S1 109.7(4) . 2
C42 Si1 S1 106.1(4) . 2
C31 Si1 S1 104.2(2) . 2
C32 Si1 S1 134.2(3) . .
C41 Si1 S1 130.1(4) . .
C42 Si1 S1 128.3(4) . .
C31 Si1 S1 126.8(3) . .
S1 Si1 S1 115.77(6) 2 .
C6 C1 C2 120.4(2) . .
C6 C1 S1 121.6(2) . .
C2 C1 S1 117.6(2) . .
C3 C2 C1 118.5(3) . .
C3 C2 C7 117.8(3) . .
C1 C2 C7 123.7(2) . .
C4 C3 C2 121.2(3) . .
C4 C3 H3 119.4 . .
C2 C3 H3 119.4 . .
C3 C4 C5 119.7(3) . .
C3 C4 H4 120.1 . .
C5 C4 H4 120.1 . .
C4 C5 C6 121.0(3) . .
C4 C5 H5 119.5 . .
C6 C5 H5 119.5 . .
C5 C6 C1 119.1(3) . .
C5 C6 C16 116.0(3) . .
C1 C6 C16 124.8(2) . .
C12 C7 C8 119.2(3) . .
C12 C7 C2 120.6(3) . .
C8 C7 C2 120.0(3) . .
C9 C8 C7 119.0(3) . .
C9 C8 C13 119.7(3) . .
C7 C8 C13 121.2(3) . .
C10 C9 C8 122.7(3) . .
C10 C9 H9 118.6 . .
C8 C9 H9 118.6 . .
C9 C10 C11 117.0(3) . .
C9 C10 C14 121.1(4) . .
C11 C10 C14 121.9(4) . .
C10 C11 C12 122.3(4) . .
C10 C11 H11 118.8 . .
C12 C11 H11 118.8 . .
C7 C12 C11 119.7(3) . .
C7 C12 C15 121.9(4) . .
C11 C12 C15 118.4(4) . .
C8 C13 H13A 109.5 . .
C8 C13 H13B 109.5 . .
H13A C13 H13B 109.5 . .
C8 C13 H13C 109.5 . .
H13A C13 H13C 109.5 . .
H13B C13 H13C 109.5 . .
C10 C14 H14A 109.5 . .
C10 C14 H14B 109.5 . .
H14A C14 H14B 109.5 . .
C10 C14 H14C 109.5 . .
H14A C14 H14C 109.5 . .
H14B C14 H14C 109.5 . .
C12 C15 H15A 109.5 . .
C12 C15 H15B 109.5 . .
H15A C15 H15B 109.5 . .
C12 C15 H15C 109.5 . .
H15A C15 H15C 109.5 . .
H15B C15 H15C 109.5 . .
C21 C16 C17 119.8(3) . .
C21 C16 C6 120.6(3) . .
C17 C16 C6 119.2(3) . .
C18 C17 C16 118.4(3) . .
C18 C17 C22 120.3(3) . .
C16 C17 C22 121.3(3) . .
C19 C18 C17 122.6(3) . .
C19 C18 H18 118.7 . .
C17 C18 H18 118.7 . .
C18 C19 C20 117.6(3) . .
C18 C19 C23 121.8(3) . .
C20 C19 C23 120.6(3) . .
C21 C20 C19 121.8(3) . .
C21 C20 H20 119.1 . .
C19 C20 H20 119.1 . .
C20 C21 C16 119.8(3) . .
C20 C21 C24 120.0(3) . .
C16 C21 C24 120.2(3) . .
C17 C22 H22A 109.5 . .
C17 C22 H22B 109.5 . .
H22A C22 H22B 109.5 . .
C17 C22 H22C 109.5 . .
H22A C22 H22C 109.5 . .
H22B C22 H22C 109.5 . .
C19 C23 H23A 109.5 . .
C19 C23 H23B 109.5 . .
H23A C23 H23B 109.5 . .
C19 C23 H23C 109.5 . .
H23A C23 H23C 109.5 . .
H23B C23 H23C 109.5 . .
C21 C24 H24A 109.5 . .
C21 C24 H24B 109.5 . .
H24A C24 H24B 109.5 . .
C21 C24 H24C 109.5 . .
H24A C24 H24C 109.5 . .
H24B C24 H24C 109.5 . .
C35 C31 C32 104.6(7) . .
C35 C31 Si1 127.0(6) . .
C32 C31 Si1 62.8(4) . .
C35 C31 H31 115.7 . .
C32 C31 H31 115.7 . .
Si1 C31 H31 115.7 . .
C33 C32 C31 102.3(7) . .
C33 C32 Si1 125.6(6) . .
C31 C32 Si1 67.6(4) . .
C33 C32 H32 116.0 . .
C31 C32 H32 116.0 . .
Si1 C32 H32 116.0 . .
C32 C33 C34 102.6(7) . .
C32 C33 C37 102.1(7) . .
C34 C33 C37 101.3(8) . .
C32 C33 H33 116.2 . .
C34 C33 H33 116.2 . .
C37 C33 H33 116.2 . .
C33 C34 C35 95.5(7) . .
C33 C34 H34A 112.6 . .
C35 C34 H34A 112.6 . .
C33 C34 H34B 112.6 . .
C35 C34 H34B 112.6 . .
H34A C34 H34B 110.1 . .
C31 C35 C34 101.0(7) . .
C31 C35 C36 102.1(7) . .
C34 C35 C36 99.2(7) . .
C31 C35 H35 117.2 . .
C34 C35 H35 117.2 . .
C36 C35 H35 117.2 . .
C37 C36 C35 108.1(8) . .
C37 C36 H36 125.9 . .
C35 C36 H36 125.9 . .
C36 C37 C33 105.4(8) . .
C36 C37 H37 127.3 . .
C33 C37 H37 127.3 . .
C45 C41 C42 105.7(10) . .
C45 C41 Si1 124.8(9) . .
C42 C41 Si1 66.9(7) . .
C45 C41 H41 115.8 . .
C42 C41 H41 115.8 . .
Si1 C41 H41 115.8 . .
C43 C42 C41 100.1(10) . .
C43 C42 Si1 126.4(9) . .
C41 C42 Si1 63.4(7) . .
C43 C42 H42 116.4 . .
C41 C42 H42 116.4 . .
Si1 C42 H42 116.4 . .
C44 C43 C42 102.3(10) . .
C44 C43 C47 102.1(11) . .
C42 C43 C47 100.6(11) . .
C44 C43 H43 116.4 . .
C42 C43 H43 116.4 . .
C47 C43 H43 116.4 . .
C43 C44 C45 94.5(9) . .
C43 C44 H44A 112.8 . .
C45 C44 H44A 112.8 . .
C43 C44 H44B 112.8 . .
C45 C44 H44B 112.8 . .
H44A C44 H44B 110.3 . .
C44 C45 C41 100.5(10) . .
C44 C45 C46 105.2(11) . .
C41 C45 C46 97.6(10) . .
C44 C45 H45 116.9 . .
C41 C45 H45 116.9 . .
C46 C45 H45 116.9 . .
C47 C46 C45 102.7(14) . .
C47 C46 H46 128.6 . .
C45 C46 H46 128.6 . .
C46 C47 C43 110.3(15) . .
C46 C47 H47 124.9 . .
C43 C47 H47 124.9 . .
C52 C51 C56 120.0 . .
C52 C51 C57 120.1(4) . .
C56 C51 C57 119.8(4) . .
C53 C52 C51 120.0 . .
C53 C52 H52 120.0 . .
C51 C52 H52 120.0 . .
C52 C53 C54 120.0 . .
C52 C53 H53 120.0 . .
C54 C53 H53 120.0 . .
C53 C54 C55 120.0 . .
C53 C54 H54 120.0 . .
C55 C54 H54 120.0 . .
C54 C55 C56 120.0 . .
C54 C55 H55 120.0 . .
C56 C55 H55 120.0 . .
C55 C56 C51 120.0 . .
C55 C56 H56 120.0 . .
C51 C56 H56 120.0 . .
C51 C57 H57A 109.5 . .
C51 C57 H57B 109.5 . .
H57A C57 H57B 109.5 . .
C51 C57 H57C 109.5 . .
H57A C57 H57C 109.5 . .
H57B C57 H57C 109.5 . .
C62 C61 C66 120.0 . .
C62 C61 C67 113.0(6) . .
C66 C61 C67 113.1(6) . .
C61 C62 C63 120.0 . .
C61 C62 H62 120.0 . .
C63 C62 H62 120.0 . .
C64 C63 C62 120.0 . .
C64 C63 H63 120.0 . .
C62 C63 H63 120.0 . .
C63 C64 C65 120.0 . .
C63 C64 H64 120.0 . .
C65 C64 H64 120.0 . .
C66 C65 C64 120.0 . .
C66 C65 H65 120.0 . .
C64 C65 H65 120.0 . .
C65 C66 C61 120.0 . .
C65 C66 H66 120.0 . .
C61 C66 H66 120.0 . .
C61 C67 H67A 109.5 . .
C61 C67 H67B 109.5 . .
H67A C67 H67B 109.5 . .
C61 C67 H67C 109.5 . .
H67A C67 H67C 109.5 . .
H67B C67 H67C 109.5 . .

loop_
_geom_bond_atom_site_label_1
_geom_bond_atom_site_label_2
_geom_bond_distance
_geom_bond_site_symmetry_2
S1 C1 1.793(2) .
S1 Si1 2.1234(8) .
Si1 C32 1.837(9) .
Si1 C41 1.847(12) .
Si1 C42 1.900(13) .
Si1 C31 1.909(8) .
Si1 S1 2.1234(8) 2
C1 C6 1.402(4) .
C1 C2 1.413(4) .
C2 C3 1.399(4) .
C2 C7 1.505(4) .
C3 C4 1.382(5) .
C3 H3 0.9500 .
C4 C5 1.385(5) .
C4 H4 0.9500 .
C5 C6 1.394(4) .
C5 H5 0.9500 .
C6 C16 1.496(4) .
C7 C12 1.383(5) .
C7 C8 1.404(4) .
C8 C9 1.400(4) .
C8 C13 1.487(5) .
C9 C10 1.378(5) .
C9 H9 0.9500 .
C10 C11 1.382(6) .
C10 C14 1.514(5) .
C11 C12 1.402(5) .
C11 H11 0.9500 .
C12 C15 1.527(5) .
C13 H13A 0.9800 .
C13 H13B 0.9800 .
C13 H13C 0.9800 .
C14 H14A 0.9800 .
C14 H14B 0.9800 .
C14 H14C 0.9800 .
C15 H15A 0.9800 .
C15 H15B 0.9800 .
C15 H15C 0.9800 .
C16 C21 1.395(5) .
C16 C17 1.414(4) .
C17 C18 1.395(4) .
C17 C22 1.506(5) .
C18 C19 1.388(5) .
C18 H18 0.9500 .
C19 C20 1.396(4) .
C19 C23 1.510(5) .
C20 C21 1.386(5) .
C20 H20 0.9500 .
C21 C24 1.517(4) .
C22 H22A 0.9800 .
C22 H22B 0.9800 .
C22 H22C 0.9800 .
C23 H23A 0.9800 .
C23 H23B 0.9800 .
C23 H23C 0.9800 .
C24 H24A 0.9800 .
C24 H24B 0.9800 .
C24 H24C 0.9800 .
C31 C35 1.545(7) .
C31 C32 1.571(8) .
C31 H31 1.0000 .
C32 C33 1.545(8) .
C32 H32 1.0000 .
C33 C34 1.545(8) .
C33 C37 1.547(8) .
C33 H33 1.0000 .
C34 C35 1.546(8) .
C34 H34A 0.9900 .
C34 H34B 0.9900 .
C35 C36 1.553(8) .
C35 H35 1.0000 .
C36 C37 1.394(9) .
C36 H36 0.9500 .
C37 H37 0.9500 .
C41 C45 1.555(13) .
C41 C42 1.576(15) .
C41 H41 1.0000 .
C42 C43 1.551(14) .
C42 H42 1.0000 .
C43 C44 1.544(14) .
C43 C47 1.571(17) .
C43 H43 1.0000 .
C44 C45 1.549(14) .
C44 H44A 0.9900 .
C44 H44B 0.9900 .
C45 C46 1.589(15) .
C45 H45 1.0000 .
C46 C47 1.376(17) .
C46 H46 0.9500 .
C47 H47 0.9500 .
C51 C52 1.3900 .
C51 C56 1.3900 .
C51 C57 1.478(7) .
C52 C53 1.3900 .
C52 H52 0.9500 .
C53 C54 1.3900 .
C53 H53 0.9500 .
C54 C55 1.3900 .
C54 H54 0.9500 .
C55 C56 1.3900 .
C55 H55 0.9500 .
C56 H56 0.9500 .
C57 H57A 0.9800 .
C57 H57B 0.9800 .
C57 H57C 0.9800 .
C61 C62 1.3900 .
C61 C66 1.3900 .
C61 C67 1.551(8) .
C62 C63 1.3900 .
C62 H62 0.9500 .
C63 C64 1.3900 .
C63 H63 0.9500 .
C64 C65 1.3900 .
C64 H64 0.9500 .
C65 C66 1.3900 .
C65 H65 0.9500 .
C66 H66 0.9500 .
C67 H67A 0.9800 .
C67 H67B 0.9800 .
C67 H67C 0.9800 .

loop_
_geom_torsion_atom_site_label_1
_geom_torsion_atom_site_label_2
_geom_torsion_atom_site_label_3
_geom_torsion_atom_site_label_4
_geom_torsion
_geom_torsion_site_symmetry_1
Si1 S1 C1 C6 66.1(3) .
Si1 S1 C1 C2 -120.5(2) .
C6 C1 C2 C3 -0.7(5) .
S1 C1 C2 C3 -174.2(3) .
C6 C1 C2 C7 178.4(3) .
S1 C1 C2 C7 4.9(5) .
C1 C2 C3 C4 1.3(7) .
C7 C2 C3 C4 -177.9(4) .
C2 C3 C4 C5 -1.2(8) .
C3 C4 C5 C6 0.5(8) .
C4 C5 C6 C1 0.0(7) .
C4 C5 C6 C16 177.5(4) .
C2 C1 C6 C5 0.1(5) .
S1 C1 C6 C5 173.3(3) .
C2 C1 C6 C16 -177.1(3) .
S1 C1 C6 C16 -3.9(5) .
C3 C2 C7 C12 -69.3(5) .
C1 C2 C7 C12 111.5(4) .
C3 C2 C7 C8 105.4(4) .
C1 C2 C7 C8 -73.8(4) .
C12 C7 C8 C9 -2.6(4) .
C2 C7 C8 C9 -177.4(2) .
C12 C7 C8 C13 175.0(3) .
C2 C7 C8 C13 0.1(4) .
C7 C8 C9 C10 2.1(4) .
C13 C8 C9 C10 -175.4(3) .
C8 C9 C10 C11 -0.8(5) .
C8 C9 C10 C14 179.4(3) .
C9 C10 C11 C12 0.0(6) .
C14 C10 C11 C12 179.8(4) .
C8 C7 C12 C11 1.8(5) .
C2 C7 C12 C11 176.6(3) .
C8 C7 C12 C15 -178.3(4) .
C2 C7 C12 C15 -3.5(5) .
C10 C11 C12 C7 -0.5(6) .
C10 C11 C12 C15 179.6(4) .
C5 C6 C16 C21 -97.9(4) .
C1 C6 C16 C21 79.4(4) .
C5 C6 C16 C17 74.7(4) .
C1 C6 C16 C17 -108.1(3) .
C21 C16 C17 C18 -0.2(4) .
C6 C16 C17 C18 -172.8(2) .
C21 C16 C17 C22 179.7(3) .
C6 C16 C17 C22 7.1(4) .
C16 C17 C18 C19 0.5(4) .
C22 C17 C18 C19 -179.4(3) .
C17 C18 C19 C20 -0.5(4) .
C17 C18 C19 C23 178.8(3) .
C18 C19 C20 C21 0.1(4) .
C23 C19 C20 C21 -179.2(3) .
C19 C20 C21 C16 0.2(4) .
C19 C20 C21 C24 177.8(3) .
C17 C16 C21 C20 -0.1(4) .
C6 C16 C21 C20 172.4(3) .
C17 C16 C21 C24 -177.8(3) .
C6 C16 C21 C24 -5.3(4) .
C35 C31 C32 C33 -0.8(8) .
Si1 C31 C32 C33 123.7(7) .
C35 C31 C32 Si1 -124.5(6) .
C41 Si1 C32 C33 -83.8(12) .
C42 Si1 C32 C33 90(2) .
C31 Si1 C32 C33 -89.3(9) .
S1 Si1 C32 C33 176.7(7) 2
S1 Si1 C32 C33 16.2(11) .
C41 Si1 C32 C31 5.5(9) .
C42 Si1 C32 C31 179(2) .
S1 Si1 C32 C31 -94.0(4) 2
S1 Si1 C32 C31 105.5(4) .
C31 C32 C33 C34 -33.6(8) .
Si1 C32 C33 C34 37.5(10) .
C31 C32 C33 C37 71.1(8) .
Si1 C32 C33 C37 142.2(8) .
C32 C33 C34 C35 54.6(8) .
C37 C33 C34 C35 -50.7(8) .
C32 C31 C35 C34 34.7(8) .
Si1 C31 C35 C34 -32.1(10) .
C32 C31 C35 C36 -67.4(8) .
Si1 C31 C35 C36 -134.1(7) .
C33 C34 C35 C31 -54.1(8) .
C33 C34 C35 C36 50.3(8) .
C31 C35 C36 C37 69.6(10) .
C34 C35 C36 C37 -33.9(9) .
C35 C36 C37 C33 1.4(10) .
C32 C33 C37 C36 -73.9(9) .
C34 C33 C37 C36 31.8(9) .
C32 Si1 C41 C45 95.8(15) .
C42 Si1 C41 C45 93.5(13) .
C31 Si1 C41 C45 -100(2) .
S1 Si1 C41 C45 -171.7(10) 2
S1 Si1 C41 C45 -16.9(15) .
C32 Si1 C41 C42 2.3(9) .
C31 Si1 C41 C42 166(2) .
S1 Si1 C41 C42 94.8(6) 2
S1 Si1 C41 C42 -110.5(7) .
C45 C41 C42 C43 4.2(13) .
Si1 C41 C42 C43 125.9(9) .
C45 C41 C42 Si1 -121.6(9) .
C32 Si1 C42 C43 -88(2) .
C41 Si1 C42 C43 -82.7(13) .
C31 Si1 C42 C43 -86.7(12) .
S1 Si1 C42 C43 174.9(11) 2
S1 Si1 C42 C43 31.3(15) .
C32 Si1 C42 C41 -5.0(18) .
C31 Si1 C42 C41 -4.0(6) .
S1 Si1 C42 C41 -102.4(6) 2
S1 Si1 C42 C41 114.0(6) .
C41 C42 C43 C44 -39.1(12) .
Si1 C42 C43 C44 25.1(15) .
C41 C42 C43 C47 65.9(13) .
Si1 C42 C43 C47 130.2(13) .
C42 C43 C44 C45 58.7(11) .
C47 C43 C44 C45 -45.2(13) .
C43 C44 C45 C41 -53.8(11) .
C43 C44 C45 C46 47.1(12) .
C42 C41 C45 C44 31.6(12) .
Si1 C41 C45 C44 -40.9(14) .
C42 C41 C45 C46 -75.5(13) .
Si1 C41 C45 C46 -148.0(12) .
C44 C45 C46 C47 -30.9(14) .
C41 C45 C46 C47 72.2(13) .
C45 C46 C47 C43 0.0(17) .
C44 C43 C47 C46 30.5(17) .
C42 C43 C47 C46 -74.6(16) .
C56 C51 C52 C53 0.0 .
C57 C51 C52 C53 -177.1(9) .
C51 C52 C53 C54 0.0 .
C52 C53 C54 C55 0.0 .
C53 C54 C55 C56 0.0 .
C54 C55 C56 C51 0.0 .
C52 C51 C56 C55 0.0 .
C57 C51 C56 C55 177.1(9) .
C66 C61 C62 C63 0.0 .
C67 C61 C62 C63 -137.4(16) .
C61 C62 C63 C64 0.0 .
C62 C63 C64 C65 0.0 .
C63 C64 C65 C66 0.0 .
C64 C65 C66 C61 0.0 .
C62 C61 C66 C65 0.0 .
C67 C61 C66 C65 137.4(16) .
